data_4335293
loop_
_publ_author_name
'Erandi Bernab\'e-Pablo'
'Vojtech Jancik'
'M\'onica Moya-Cabrera'

_publ_section_title
;
 A Synthetic Route to a Molecular Galloxane Dihydroxide and Its Group 4
 Heterobimetallic Compounds
;
_journal_name_full 'Inorganic Chemistry'
_journal_page_first 6944
_journal_page_last 6950
_journal_paper_doi 10.1021/ic4010054
_journal_volume 52
_journal_year 2013
_chemical_formula_moiety 'C46 H60 Ga2 N4 O3'
_chemical_formula_sum 'C46 H60 Ga2 N4 O3'
_chemical_formula_weight 856.42
_chemical_name_systematic
; 
 ? 
;
_space_group_IT_number 43
_symmetry_cell_setting orthorhombic
_symmetry_space_group_name_Hall 'F 2 -2d'
_symmetry_space_group_name_H-M 'F d d 2'
_atom_sites_solution_hydrogens geom
_atom_sites_solution_primary direct
_atom_sites_solution_secondary difmap
_audit_creation_method SHELXL-97
_cell_angle_alpha 90.00
_cell_angle_beta 90.00
_cell_angle_gamma 90.00
_cell_formula_units_Z 8
_cell_length_a 20.1713(7)
_cell_length_b 48.0892(16)
_cell_length_c 8.9712(3)
_cell_measurement_reflns_used 9655
_cell_measurement_temperature 100(2)
_cell_measurement_theta_max 25.03
_cell_measurement_theta_min 2.52
_cell_volume 8702.3(5)
_computing_cell_refinement 'Bruker SAINT'
_computing_data_collection 'Bruker APEX2'
_computing_data_reduction 'Bruker SAINT'
_computing_molecular_graphics 'Bruker SHELXTL'
_computing_publication_material 'Bruker SHELXTL'
_computing_structure_refinement 'SHELXL-97 (Sheldrick, 2008)'
_computing_structure_solution 'SHELXS-97 (Sheldrick, 2008)'
_diffrn_ambient_temperature 100(2)
_diffrn_detector_area_resol_mean 8.333
_diffrn_measured_fraction_theta_full 1.000
_diffrn_measured_fraction_theta_max 1.000
_diffrn_measurement_device_type 'Bruker APEX-II CCD'
_diffrn_measurement_method '\w scans'
_diffrn_radiation_monochromator graphite
_diffrn_radiation_source 'fine-focus sealed tube'
_diffrn_radiation_type MoK\a
_diffrn_radiation_wavelength 0.71073
_diffrn_reflns_av_R_equivalents 0.0181
_diffrn_reflns_av_sigmaI/netI 0.0173
_diffrn_reflns_limit_h_max 24
_diffrn_reflns_limit_h_min -24
_diffrn_reflns_limit_k_max 56
_diffrn_reflns_limit_k_min -56
_diffrn_reflns_limit_l_max 10
_diffrn_reflns_limit_l_min -10
_diffrn_reflns_number 36164
_diffrn_reflns_theta_full 25.03
_diffrn_reflns_theta_max 25.03
_diffrn_reflns_theta_min 2.19
_exptl_absorpt_coefficient_mu 1.282
_exptl_absorpt_correction_T_max 0.7746
_exptl_absorpt_correction_T_min 0.6921
_exptl_absorpt_correction_type multi-scan
_exptl_absorpt_process_details 'SADABS 2008/2, Sheldrick'
_exptl_crystal_colour colorless
_exptl_crystal_density_diffrn 1.307
_exptl_crystal_description prism
_exptl_crystal_F_000 3600
_exptl_crystal_size_max 0.31
_exptl_crystal_size_mid 0.25
_exptl_crystal_size_min 0.21
_refine_diff_density_max 0.346
_refine_diff_density_min -0.145
_refine_diff_density_rms 0.034
_refine_ls_abs_structure_details 'Flack H D (1983), 1773 Friedel pairs, Acta Cryst. A39, 876-881'
_refine_ls_abs_structure_Flack 0.016(6)
_refine_ls_extinction_method none
_refine_ls_goodness_of_fit_ref 1.050
_refine_ls_hydrogen_treatment mixed
_refine_ls_matrix_type full
_refine_ls_number_parameters 261
_refine_ls_number_reflns 3827
_refine_ls_number_restraints 2
_refine_ls_restrained_S_all 1.053
_refine_ls_R_factor_all 0.0155
_refine_ls_R_factor_gt 0.0153
_refine_ls_shift/su_max 0.002
_refine_ls_shift/su_mean 0.000
_refine_ls_structure_factor_coef Fsqd
_refine_ls_weighting_details 'calc w=1/[\s^2^(Fo^2^)+(0.0257P)^2^+5.1801P] where P=(Fo^2^+2Fc^2^)/3'
_refine_ls_weighting_scheme calc
_refine_ls_wR_factor_gt 0.0415
_refine_ls_wR_factor_ref 0.0416
_reflns_number_gt 3781
_reflns_number_total 3827
_reflns_threshold_expression >2sigma(I)
_cod_data_source_file ic4010054_si_001_1.cif
_cod_data_source_block Compound2
_cod_database_code 4335293

loop_
_symmetry_equiv_pos_as_xyz
'x, y, z'
'-x, -y, z'
'-x+1/4, y+1/4, z+1/4'
'x+1/4, -y+1/4, z+1/4'
'x, y+1/2, z+1/2'
'-x, -y+1/2, z+1/2'
'-x+1/4, y+3/4, z+3/4'
'x+1/4, -y+3/4, z+3/4'
'x+1/2, y, z+1/2'
'-x+1/2, -y, z+1/2'
'-x+3/4, y+1/4, z+3/4'
'x+3/4, -y+1/4, z+3/4'
'x+1/2, y+1/2, z'
'-x+1/2, -y+1/2, z'
'-x+3/4, y+3/4, z+1/4'
'x+3/4, -y+3/4, z+1/4'

loop_
_atom_site_label
_atom_site_type_symbol
_atom_site_fract_x
_atom_site_fract_y
_atom_site_fract_z
_atom_site_U_iso_or_equiv
_atom_site_adp_type
_atom_site_occupancy
_atom_site_symmetry_multiplicity
_atom_site_calc_flag
_atom_site_refinement_flags
Ga1 Ga 0.422698(7) 0.003094(3) 0.87543(2) 0.01546(5) Uani 1 1 d .
O1 O 0.5000 0.0000 0.97298(17) 0.0184(3) Uani 1 2 d S
O2 O 0.42178(5) -0.01409(3) 0.69151(12) 0.0230(2) Uani 1 1 d D
H2 H 0.4505(8) -0.0242(4) 0.680(2) 0.034 Uiso 1 1 d D
N1 N 0.39513(6) 0.04163(2) 0.85194(14) 0.0176(3) Uani 1 1 d .
N2 N 0.34714(6) -0.00887(3) 0.99194(15) 0.0175(3) Uani 1 1 d .
C1 C 0.31508(8) 0.08013(3) 0.8553(2) 0.0268(3) Uani 1 1 d .
H1A H 0.3187 0.0839 0.7483 0.040 Uiso 1 1 calc R
H1B H 0.3449 0.0925 0.9102 0.040 Uiso 1 1 calc R
H1C H 0.2693 0.0833 0.8878 0.040 Uiso 1 1 calc R
C2 C 0.33411(7) 0.05023(3) 0.88533(18) 0.0193(3) Uani 1 1 d .
C3 C 0.28558(7) 0.03341(3) 0.94962(17) 0.0201(3) Uani 1 1 d .
H3A H 0.2425 0.0413 0.9557 0.024 Uiso 1 1 calc R
C4 C 0.29218(7) 0.00649(3) 1.00622(17) 0.0188(3) Uani 1 1 d .
C5 C 0.23429(8) -0.00542(3) 1.09043(19) 0.0253(4) Uani 1 1 d .
H5A H 0.2216 -0.0233 1.0462 0.038 Uiso 1 1 calc R
H5B H 0.1968 0.0075 1.0851 0.038 Uiso 1 1 calc R
H5C H 0.2468 -0.0082 1.1949 0.038 Uiso 1 1 calc R
C6 C 0.44422(7) 0.06223(3) 0.81309(18) 0.0193(3) Uani 1 1 d .
C7 C 0.47783(8) 0.07577(3) 0.92995(18) 0.0219(3) Uani 1 1 d .
C8 C 0.52222(8) 0.09665(3) 0.8933(2) 0.0255(3) Uani 1 1 d .
H8A H 0.5450 0.1060 0.9713 0.031 Uiso 1 1 calc R
C9 C 0.53473(8) 0.10441(4) 0.7470(2) 0.0294(4) Uani 1 1 d .
C10 C 0.50237(7) 0.08998(3) 0.6336(2) 0.0272(3) Uani 1 1 d .
H10A H 0.5113 0.0947 0.5328 0.033 Uiso 1 1 calc R
C11 C 0.45706(8) 0.06865(3) 0.66438(18) 0.0223(3) Uani 1 1 d .
C12 C 0.42204(8) 0.05374(4) 0.53952(19) 0.0279(4) Uani 1 1 d .
H12A H 0.4440 0.0580 0.4448 0.042 Uiso 1 1 calc R
H12B H 0.3757 0.0599 0.5352 0.042 Uiso 1 1 calc R
H12C H 0.4236 0.0336 0.5573 0.042 Uiso 1 1 calc R
C13 C 0.58175(11) 0.12819(4) 0.7128(3) 0.0454(5) Uani 1 1 d .
H13A H 0.6271 0.1227 0.7384 0.068 Uiso 1 1 calc R
H13B H 0.5691 0.1445 0.7716 0.068 Uiso 1 1 calc R
H13C H 0.5794 0.1327 0.6065 0.068 Uiso 1 1 calc R
C14 C 0.46544(8) 0.06800(4) 1.09026(17) 0.0257(4) Uani 1 1 d .
H14A H 0.4925 0.0798 1.1554 0.038 Uiso 1 1 calc R
H14B H 0.4773 0.0485 1.1058 0.038 Uiso 1 1 calc R
H14C H 0.4184 0.0707 1.1138 0.038 Uiso 1 1 calc R
C15 C 0.35161(7) -0.03444(3) 1.07474(17) 0.0184(3) Uani 1 1 d .
C16 C 0.37625(7) -0.03331(3) 1.22096(17) 0.0206(3) Uani 1 1 d .
C17 C 0.37873(7) -0.05788(3) 1.30295(18) 0.0228(3) Uani 1 1 d .
H17A H 0.3949 -0.0574 1.4023 0.027 Uiso 1 1 calc R
C18 C 0.35813(7) -0.08301(3) 1.24328(19) 0.0249(3) Uani 1 1 d .
C19 C 0.33513(7) -0.08352(3) 1.0968(2) 0.0257(4) Uani 1 1 d .
H19A H 0.3213 -0.1007 1.0549 0.031 Uiso 1 1 calc R
C20 C 0.33188(7) -0.05956(4) 1.01024(19) 0.0231(3) Uani 1 1 d .
C21 C 0.30703(9) -0.06066(4) 0.8520(2) 0.0320(4) Uani 1 1 d .
H21A H 0.2668 -0.0494 0.8430 0.048 Uiso 1 1 calc R
H21B H 0.2970 -0.0800 0.8251 0.048 Uiso 1 1 calc R
H21C H 0.3412 -0.0534 0.7848 0.048 Uiso 1 1 calc R
C22 C 0.36082(9) -0.10925(4) 1.3355(2) 0.0349(4) Uani 1 1 d .
H22A H 0.4064 -0.1163 1.3377 0.052 Uiso 1 1 calc R
H22B H 0.3316 -0.1233 1.2914 0.052 Uiso 1 1 calc R
H22C H 0.3462 -0.1052 1.4374 0.052 Uiso 1 1 calc R
C23 C 0.39829(8) -0.00628(3) 1.28841(18) 0.0244(3) Uani 1 1 d .
H23A H 0.4099 -0.0092 1.3933 0.037 Uiso 1 1 calc R
H23B H 0.3622 0.0073 1.2816 0.037 Uiso 1 1 calc R
H23C H 0.4371 0.0007 1.2344 0.037 Uiso 1 1 calc R

loop_
_atom_site_aniso_label
_atom_site_aniso_U_11
_atom_site_aniso_U_22
_atom_site_aniso_U_33
_atom_site_aniso_U_23
_atom_site_aniso_U_13
_atom_site_aniso_U_12
Ga1 0.01150(8) 0.01903(8) 0.01584(8) 0.00024(7) 0.00044(6) 0.00072(5)
O1 0.0128(7) 0.0244(8) 0.0180(8) 0.000 0.000 0.0014(6)
O2 0.0206(6) 0.0302(6) 0.0182(5) -0.0029(5) -0.0035(4) 0.0044(5)
N1 0.0146(6) 0.0185(6) 0.0196(7) 0.0009(5) -0.0006(5) 0.0008(5)
N2 0.0130(6) 0.0222(6) 0.0172(6) 0.0005(5) 0.0006(5) -0.0009(5)
C1 0.0203(7) 0.0261(8) 0.0341(10) 0.0020(7) -0.0023(7) 0.0036(6)
C2 0.0176(7) 0.0232(7) 0.0171(7) -0.0019(6) -0.0062(6) 0.0030(5)
C3 0.0131(7) 0.0282(8) 0.0191(7) -0.0017(6) -0.0021(6) 0.0044(6)
C4 0.0140(7) 0.0285(8) 0.0139(7) -0.0035(6) -0.0018(6) -0.0012(6)
C5 0.0148(8) 0.0359(9) 0.0253(9) 0.0039(7) 0.0025(6) 0.0013(6)
C6 0.0162(7) 0.0169(7) 0.0246(7) 0.0020(6) 0.0002(6) 0.0010(6)
C7 0.0182(7) 0.0223(8) 0.0252(8) -0.0022(6) -0.0027(6) 0.0061(6)
C8 0.0201(7) 0.0257(8) 0.0308(9) -0.0066(7) -0.0016(7) -0.0006(6)
C9 0.0246(8) 0.0256(8) 0.0379(10) -0.0053(7) 0.0065(7) -0.0053(7)
C10 0.0288(9) 0.0259(8) 0.0271(8) 0.0002(8) 0.0073(8) -0.0036(6)
C11 0.0210(7) 0.0203(8) 0.0258(9) -0.0009(6) 0.0003(6) 0.0011(6)
C12 0.0332(9) 0.0292(9) 0.0213(8) 0.0012(7) -0.0012(7) -0.0037(7)
C13 0.0500(12) 0.0422(11) 0.0441(12) -0.0089(9) 0.0150(9) -0.0259(9)
C14 0.0271(8) 0.0269(8) 0.0229(9) -0.0025(6) -0.0049(7) 0.0016(6)
C15 0.0116(6) 0.0218(7) 0.0218(7) 0.0020(6) 0.0034(6) -0.0004(6)
C16 0.0125(7) 0.0283(8) 0.0210(8) 0.0008(6) 0.0031(6) 0.0018(6)
C17 0.0161(7) 0.0314(9) 0.0211(8) 0.0035(7) 0.0012(6) 0.0025(6)
C18 0.0152(7) 0.0278(8) 0.0317(9) 0.0051(7) 0.0033(7) 0.0031(6)
C19 0.0208(8) 0.0209(7) 0.0354(11) -0.0024(7) 0.0028(7) -0.0033(6)
C20 0.0181(7) 0.0277(9) 0.0235(8) -0.0005(7) 0.0008(6) -0.0033(6)
C21 0.0358(9) 0.0316(9) 0.0284(10) -0.0040(8) -0.0065(8) -0.0100(7)
C22 0.0319(9) 0.0307(9) 0.0423(11) 0.0092(8) -0.0031(8) 0.0012(7)
C23 0.0256(9) 0.0277(8) 0.0198(9) -0.0012(6) -0.0014(7) -0.0017(7)

loop_
_atom_type_symbol
_atom_type_description
_atom_type_scat_dispersion_real
_atom_type_scat_dispersion_imag
_atom_type_scat_source
C C 0.0033 0.0016 'International Tables Vol C Tables 4.2.6.8 and 6.1.1.4'
H H 0.0000 0.0000 'International Tables Vol C Tables 4.2.6.8 and 6.1.1.4'
N N 0.0061 0.0033 'International Tables Vol C Tables 4.2.6.8 and 6.1.1.4'
O O 0.0106 0.0060 'International Tables Vol C Tables 4.2.6.8 and 6.1.1.4'
Ga Ga 0.2307 1.6083 'International Tables Vol C Tables 4.2.6.8 and 6.1.1.4'

loop_
_geom_angle_atom_site_label_1
_geom_angle_atom_site_label_2
_geom_angle_atom_site_label_3
_geom_angle
_geom_angle_site_symmetry_3
O1 Ga1 O2 114.06(5) .
O1 Ga1 N2 113.34(6) .
O2 Ga1 N2 109.98(5) .
O1 Ga1 N1 112.34(4) .
O2 Ga1 N1 109.07(5) .
N2 Ga1 N1 96.70(5) .
Ga1 O1 Ga1 121.61(9) 2_655
Ga1 O2 H2 113.3(16) .
C2 N1 C6 118.35(12) .
C2 N1 Ga1 122.34(10) .
C6 N1 Ga1 118.93(9) .
C4 N2 C15 118.29(13) .
C4 N2 Ga1 122.67(11) .
C15 N2 Ga1 118.90(10) .
C2 C1 H1A 109.5 .
C2 C1 H1B 109.5 .
H1A C1 H1B 109.5 .
C2 C1 H1C 109.5 .
H1A C1 H1C 109.5 .
H1B C1 H1C 109.5 .
N1 C2 C3 124.15(13) .
N1 C2 C1 119.30(13) .
C3 C2 C1 116.54(13) .
C2 C3 C4 128.37(13) .
C2 C3 H3A 115.8 .
C4 C3 H3A 115.8 .
N2 C4 C3 123.76(14) .
N2 C4 C5 118.75(14) .
C3 C4 C5 117.48(14) .
C4 C5 H5A 109.5 .
C4 C5 H5B 109.5 .
H5A C5 H5B 109.5 .
C4 C5 H5C 109.5 .
H5A C5 H5C 109.5 .
H5B C5 H5C 109.5 .
C11 C6 C7 121.39(14) .
C11 C6 N1 120.71(14) .
C7 C6 N1 117.90(14) .
C8 C7 C6 118.03(15) .
C8 C7 C14 120.90(15) .
C6 C7 C14 121.07(15) .
C7 C8 C9 122.49(15) .
C7 C8 H8A 118.8 .
C9 C8 H8A 118.8 .
C8 C9 C10 118.11(15) .
C8 C9 C13 120.51(16) .
C10 C9 C13 121.37(17) .
C9 C10 C11 121.75(17) .
C9 C10 H10A 119.1 .
C11 C10 H10A 119.1 .
C6 C11 C10 118.16(15) .
C6 C11 C12 121.30(14) .
C10 C11 C12 120.52(15) .
C11 C12 H12A 109.5 .
C11 C12 H12B 109.5 .
H12A C12 H12B 109.5 .
C11 C12 H12C 109.5 .
H12A C12 H12C 109.5 .
H12B C12 H12C 109.5 .
C9 C13 H13A 109.5 .
C9 C13 H13B 109.5 .
H13A C13 H13B 109.5 .
C9 C13 H13C 109.5 .
H13A C13 H13C 109.5 .
H13B C13 H13C 109.5 .
C7 C14 H14A 109.5 .
C7 C14 H14B 109.5 .
H14A C14 H14B 109.5 .
C7 C14 H14C 109.5 .
H14A C14 H14C 109.5 .
H14B C14 H14C 109.5 .
C20 C15 C16 121.41(14) .
C20 C15 N2 120.46(13) .
C16 C15 N2 118.12(14) .
C17 C16 C15 118.25(15) .
C17 C16 C23 120.74(14) .
C15 C16 C23 121.00(14) .
C18 C17 C16 121.69(15) .
C18 C17 H17A 119.2 .
C16 C17 H17A 119.2 .
C17 C18 C19 118.63(15) .
C17 C18 C22 120.42(15) .
C19 C18 C22 120.95(16) .
C20 C19 C18 121.84(15) .
C20 C19 H19A 119.1 .
C18 C19 H19A 119.1 .
C19 C20 C15 118.14(15) .
C19 C20 C21 120.85(15) .
C15 C20 C21 121.01(15) .
C20 C21 H21A 109.5 .
C20 C21 H21B 109.5 .
H21A C21 H21B 109.5 .
C20 C21 H21C 109.5 .
H21A C21 H21C 109.5 .
H21B C21 H21C 109.5 .
C18 C22 H22A 109.5 .
C18 C22 H22B 109.5 .
H22A C22 H22B 109.5 .
C18 C22 H22C 109.5 .
H22A C22 H22C 109.5 .
H22B C22 H22C 109.5 .
C16 C23 H23A 109.5 .
C16 C23 H23B 109.5 .
H23A C23 H23B 109.5 .
C16 C23 H23C 109.5 .
H23A C23 H23C 109.5 .
H23B C23 H23C 109.5 .

loop_
_geom_bond_atom_site_label_1
_geom_bond_atom_site_label_2
_geom_bond_distance
_geom_bond_site_symmetry_2
Ga1 O1 1.7942(8) .
Ga1 O2 1.8454(12) .
Ga1 N2 1.9356(13) .
Ga1 N1 1.9462(12) .
O1 Ga1 1.7943(8) 2_655
O2 H2 0.764(13) .
N1 C2 1.3326(18) .
N1 C6 1.4434(19) .
N2 C4 1.338(2) .
N2 C15 1.439(2) .
C1 C2 1.512(2) .
C1 H1A 0.9800 .
C1 H1B 0.9800 .
C1 H1C 0.9800 .
C2 C3 1.395(2) .
C3 C4 1.397(2) .
C3 H3A 0.9500 .
C4 C5 1.504(2) .
C5 H5A 0.9800 .
C5 H5B 0.9800 .
C5 H5C 0.9800 .
C6 C11 1.394(2) .
C6 C7 1.408(2) .
C7 C8 1.385(2) .
C7 C14 1.507(2) .
C8 C9 1.388(3) .
C8 H8A 0.9500 .
C9 C10 1.394(3) .
C9 C13 1.517(2) .
C10 C11 1.401(2) .
C10 H10A 0.9500 .
C11 C12 1.506(2) .
C12 H12A 0.9800 .
C12 H12B 0.9800 .
C12 H12C 0.9800 .
C13 H13A 0.9800 .
C13 H13B 0.9800 .
C13 H13C 0.9800 .
C14 H14A 0.9800 .
C14 H14B 0.9800 .
C14 H14C 0.9800 .
C15 C20 1.398(2) .
C15 C16 1.404(2) .
C16 C17 1.393(2) .
C16 C23 1.501(2) .
C17 C18 1.386(2) .
C17 H17A 0.9500 .
C18 C19 1.394(2) .
C18 C22 1.510(2) .
C19 C20 1.391(2) .
C19 H19A 0.9500 .
C20 C21 1.507(2) .
C21 H21A 0.9800 .
C21 H21B 0.9800 .
C21 H21C 0.9800 .
C22 H22A 0.9800 .
C22 H22B 0.9800 .
C22 H22C 0.9800 .
C23 H23A 0.9800 .
C23 H23B 0.9800 .
C23 H23C 0.9800 .
